data_9012226
loop_
_publ_author_name
'Rouse, R. C.'
'Dunn, P. J.'
'Peacor, D. R.'
'Wang, L.'

_publ_section_title
;
 Structural studies of the natural antimonian pyrochlores I. Mixed valency,
 cation site splitting, and symmetry reduction in lewisite
 Sample: Fd-3m refinement
;
_journal_name_full 'Journal of Solid State Chemistry'
_journal_page_first 562
_journal_page_last 569
_journal_paper_doi 10.1006/jssc.1998.8019
_journal_volume 141
_journal_year 1998
_chemical_compound_source 'cinnabar mine, Tripuhy, Ouro Preto, Minas Gerias, Brazil'
_chemical_formula_sum 'Al0.06 Ca1.04 Fe0.19 H0.91 Mn0.07 Na0.01 O6.91 Sb1.64 Ti0.76'
_chemical_name_mineral Lewisite
_space_group_IT_number 227
_symmetry_space_group_name_Hall '-F 4vw 2vw 3'
_symmetry_space_group_name_H-M 'F d -3 m :2'
_cell_angle_alpha 90
_cell_angle_beta 90
_cell_angle_gamma 90
_cell_formula_units_Z 8
_cell_length_a 10.277
_cell_length_b 10.277
_cell_length_c 10.277
_cell_volume 1085.423
_database_code_amcsd 0013952
_exptl_crystal_density_diffrn 4.964
_cod_data_source_file cifdata.txt
_cod_data_source_block 'global_12382'
_cod_original_sg_symbol_H-M 'F d 3 m'
_cod_original_formula_sum 'Ca1.04 Mn.07 Na.01 Sb1.64 Ti.76 Fe.19 Al.06 O6.91 H.91'
_cod_database_code 9012226

loop_
_space_group_symop_operation_xyz
x,y,z
x,1/2+y,1/2+z
1/2+x,y,1/2+z
1/2+x,1/2+y,z
3/4+z,1/2-x,1/4+y
3/4+z,-x,3/4+y
1/4+z,1/2-x,3/4+y
1/4+z,-x,1/4+y
3/4-y,1/2+z,1/4-x
3/4-y,+z,3/4-x
1/4-y,1/2+z,3/4-x
1/4-y,+z,1/4-x
3/4+x,1/2-y,1/4+z
3/4+x,-y,3/4+z
1/4+x,1/2-y,3/4+z
1/4+x,-y,1/4+z
3/4-z,1/2+x,1/4-y
3/4-z,+x,3/4-y
1/4-z,1/2+x,3/4-y
1/4-z,+x,1/4-y
3/4+y,1/2-z,1/4+x
3/4+y,-z,3/4+x
1/4+y,1/2-z,3/4+x
1/4+y,-z,1/4+x
3/4-x,1/2+y,1/4-z
3/4-x,+y,3/4-z
1/4-x,1/2+y,3/4-z
1/4-x,+y,1/4-z
1/2+x,3/4-z,1/4-y
1/2+x,1/4-z,3/4-y
+x,3/4-z,3/4-y
+x,1/4-z,1/4-y
1/2-z,3/4+y,1/4+x
1/2-z,1/4+y,3/4+x
-z,3/4+y,3/4+x
-z,1/4+y,1/4+x
1/2+y,3/4-x,1/4-z
1/2+y,1/4-x,3/4-z
+y,3/4-x,3/4-z
+y,1/4-x,1/4-z
1/2-x,3/4+z,1/4+y
1/2-x,1/4+z,3/4+y
-x,3/4+z,3/4+y
-x,1/4+z,1/4+y
1/2+z,3/4-y,1/4-x
1/2+z,1/4-y,3/4-x
+z,3/4-y,3/4-x
+z,1/4-y,1/4-x
1/2-y,3/4+x,1/4+z
1/2-y,1/4+x,3/4+z
-y,3/4+x,3/4+z
-y,1/4+x,1/4+z
x,1/2+z,1/2+y
x,+z,+y
1/2+x,1/2+z,+y
1/2+x,+z,1/2+y
-z,1/2-y,1/2-x
-z,-y,-x
1/2-z,1/2-y,-x
1/2-z,-y,1/2-x
y,1/2+x,1/2+z
y,+x,+z
1/2+y,1/2+x,+z
1/2+y,+x,1/2+z
-x,1/2-z,1/2-y
-x,-z,-y
1/2-x,1/2-z,-y
1/2-x,-z,1/2-y
z,1/2+y,1/2+x
z,+y,+x
1/2+z,1/2+y,+x
1/2+z,+y,1/2+x
-y,1/2-x,1/2-z
-y,-x,-z
1/2-y,1/2-x,-z
1/2-y,-x,1/2-z
3/4+z,1/4+x,1/2-y
3/4+z,3/4+x,-y
1/4+z,1/4+x,-y
1/4+z,3/4+x,1/2-y
3/4-y,1/4-z,1/2+x
3/4-y,3/4-z,+x
1/4-y,1/4-z,+x
1/4-y,3/4-z,1/2+x
3/4+x,1/4+y,1/2-z
3/4+x,3/4+y,-z
1/4+x,1/4+y,-z
1/4+x,3/4+y,1/2-z
3/4-z,1/4-x,1/2+y
3/4-z,3/4-x,+y
1/4-z,1/4-x,+y
1/4-z,3/4-x,1/2+y
3/4+y,1/4+z,1/2-x
3/4+y,3/4+z,-x
1/4+y,1/4+z,-x
1/4+y,3/4+z,1/2-x
3/4-x,1/4-y,1/2+z
3/4-x,3/4-y,+z
1/4-x,1/4-y,+z
1/4-x,3/4-y,1/2+z
-z,3/4+x,3/4+y
-z,1/4+x,1/4+y
1/2-z,3/4+x,1/4+y
1/2-z,1/4+x,3/4+y
y,3/4-z,3/4-x
y,1/4-z,1/4-x
1/2+y,3/4-z,1/4-x
1/2+y,1/4-z,3/4-x
-x,3/4+y,3/4+z
-x,1/4+y,1/4+z
1/2-x,3/4+y,1/4+z
1/2-x,1/4+y,3/4+z
z,3/4-x,3/4-y
z,1/4-x,1/4-y
1/2+z,3/4-x,1/4-y
1/2+z,1/4-x,3/4-y
-y,3/4+z,3/4+x
-y,1/4+z,1/4+x
1/2-y,3/4+z,1/4+x
1/2-y,1/4+z,3/4+x
x,3/4-y,3/4-z
x,1/4-y,1/4-z
1/2+x,3/4-y,1/4-z
1/2+x,1/4-y,3/4-z
1/4-x,1/2+z,3/4-y
1/4-x,+z,1/4-y
3/4-x,1/2+z,1/4-y
3/4-x,+z,3/4-y
1/4+z,1/2-y,3/4+x
1/4+z,-y,1/4+x
3/4+z,1/2-y,1/4+x
3/4+z,-y,3/4+x
1/4-y,1/2+x,3/4-z
1/4-y,+x,1/4-z
3/4-y,1/2+x,1/4-z
3/4-y,+x,3/4-z
1/4+x,1/2-z,3/4+y
1/4+x,-z,1/4+y
3/4+x,1/2-z,1/4+y
3/4+x,-z,3/4+y
1/4-z,1/2+y,3/4-x
1/4-z,+y,1/4-x
3/4-z,1/2+y,1/4-x
3/4-z,+y,3/4-x
1/4+y,1/2-x,3/4+z
1/4+y,-x,1/4+z
3/4+y,1/2-x,1/4+z
3/4+y,-x,3/4+z
3/4-x,3/4-z,y
3/4-x,1/4-z,1/2+y
1/4-x,3/4-z,1/2+y
1/4-x,1/4-z,y
3/4+z,3/4+y,-x
3/4+z,1/4+y,1/2-x
1/4+z,3/4+y,1/2-x
1/4+z,1/4+y,-x
3/4-y,3/4-x,z
3/4-y,1/4-x,1/2+z
1/4-y,3/4-x,1/2+z
1/4-y,1/4-x,z
3/4+x,3/4+z,-y
3/4+x,1/4+z,1/2-y
1/4+x,3/4+z,1/2-y
1/4+x,1/4+z,-y
3/4-z,3/4-y,x
3/4-z,1/4-y,1/2+x
1/4-z,3/4-y,1/2+x
1/4-z,1/4-y,x
3/4+y,3/4+x,-z
3/4+y,1/4+x,1/2-z
1/4+y,3/4+x,1/2-z
1/4+y,1/4+x,-z
-z,-x,-y
-z,1/2-x,1/2-y
1/2-z,-x,1/2-y
1/2-z,1/2-x,-y
y,z,x
y,1/2+z,1/2+x
1/2+y,z,1/2+x
1/2+y,1/2+z,x
-x,-y,-z
-x,1/2-y,1/2-z
1/2-x,-y,1/2-z
1/2-x,1/2-y,-z
z,x,y
z,1/2+x,1/2+y
1/2+z,x,1/2+y
1/2+z,1/2+x,y
-y,-z,-x
-y,1/2-z,1/2-x
1/2-y,-z,1/2-x
1/2-y,1/2-z,-x

loop_
_atom_site_aniso_label
_atom_site_aniso_U_11
_atom_site_aniso_U_22
_atom_site_aniso_U_33
_atom_site_aniso_U_12
_atom_site_aniso_U_13
_atom_site_aniso_U_23
CaA 0.01050 0.01050 0.01050 -0.00120 -0.00120 -0.00120
MnA 0.01050 0.01050 0.01050 -0.00120 -0.00120 -0.00120
NaA 0.01050 0.01050 0.01050 -0.00120 -0.00120 -0.00120
Sb3+A* 0.02060 0.02060 0.00840 -0.01170 0.00040 0.00040
Sb5+B 0.00405 0.00405 0.00405 -0.00049 -0.00049 -0.00049
TiB 0.00405 0.00405 0.00405 -0.00049 -0.00049 -0.00049
FeB 0.00405 0.00405 0.00405 -0.00049 -0.00049 -0.00049
AlB 0.00405 0.00405 0.00405 -0.00049 -0.00049 -0.00049
O1 0.01480 0.01240 0.01240 0.00000 0.00000 0.00740
O-H2 0.04180 0.04180 0.04180 0.00000 0.00000 0.00000

loop_
_atom_site_label
_atom_site_fract_x
_atom_site_fract_y
_atom_site_fract_z
_atom_site_occupancy
_atom_site_U_iso_or_equiv
CaA 0.50000 0.50000 0.50000 0.52000 0.01051
MnA 0.50000 0.50000 0.50000 0.03500 0.01051
NaA 0.50000 0.50000 0.50000 0.00500 0.01051
Sb3+A* 0.48350 0.48350 0.53860 0.05420 0.01659
Sb5+B 0.00000 0.00000 0.00000 0.49500 0.00405
TiB 0.00000 0.00000 0.00000 0.38000 0.00405
FeB 0.00000 0.00000 0.00000 0.09500 0.00405
AlB 0.00000 0.00000 0.00000 0.03000 0.00405
O1 0.32420 0.12500 0.12500 1.00000 0.01317
O-H2 0.37500 0.37500 0.37500 0.91000 0.04179

loop_
_cod_changelog_entry_id
_cod_changelog_entry_author
_cod_changelog_entry_date
_cod_changelog_entry_text
1
;cod-tools version 3.10.1
Id: cif_fix_AMCSD_aniso_labels 10200 2024-08-01 14:09:44Z saulius
;
2024-08-02T12:21:46+03:00
;Changed the following '_atom_site_aniso_label' values:
'Sb3+A'' -> 'Sb3+A*'
'OH2' -> 'O-H2'
;

loop_
_cod_related_entry_id
_cod_related_entry_database
_cod_related_entry_code
1 AMCSD 0013952
